data_4348205
loop_
_publ_author_name
'Nath, Jayanta Kumar'
'Baruah, Jubaraj B.'

_publ_section_title
;
 Twisted conformations in complexes of
 N-(3-imidazol-1-yl-propyl)-1,8-naphthalimide and fluorescence properties
;
_journal_issue 4
_journal_name_full 'Inorg. Chem. Front.'
_journal_page_first 342
_journal_paper_doi 10.1039/C4QI00028E
_journal_volume 1
_journal_year 2014
_chemical_formula_sum 'C78 H66 Mn N16 O8 S2'
_chemical_formula_weight 1474.53
_space_group_IT_number 2
_space_group_name_Hall '-P 1'
_space_group_name_H-M_alt 'P -1'
_symmetry_cell_setting triclinic
_symmetry_space_group_name_H-M 'P -1'
_atom_sites_solution_hydrogens geom
_atom_sites_solution_primary direct
_atom_sites_solution_secondary difmap
_audit_creation_method SHELXL-97
_cell_angle_alpha 95.575(4)
_cell_angle_beta 103.794(4)
_cell_angle_gamma 99.258(4)
_cell_formula_units_Z 1
_cell_length_a 10.6242(7)
_cell_length_b 11.2787(6)
_cell_length_c 15.7505(9)
_cell_measurement_temperature 296(2)
_cell_volume 1790.86(19)
_computing_cell_refinement 'Bruker SMART'
_computing_data_collection 'Bruker SMART'
_computing_data_reduction 'Bruker SAINT'
_computing_molecular_graphics 'Bruker SHELXTL'
_computing_publication_material 'Bruker SHELXTL'
_computing_structure_refinement 'SHELXL-97 (Sheldrick, 1997)'
_computing_structure_solution 'SHELXS-97 (Sheldrick, 1990)'
_diffrn_ambient_temperature 296(2)
_diffrn_measured_fraction_theta_full 0.983
_diffrn_measured_fraction_theta_max 0.983
_diffrn_measurement_device_type 'CCD area detector'
_diffrn_measurement_method 'phi and omega scans'
_diffrn_radiation_monochromator graphite
_diffrn_radiation_source 'fine-focus sealed tube'
_diffrn_radiation_type MoK\a
_diffrn_radiation_wavelength 0.71073
_diffrn_reflns_av_R_equivalents 0.0322
_diffrn_reflns_av_sigmaI/netI 0.0467
_diffrn_reflns_limit_h_max 12
_diffrn_reflns_limit_h_min -12
_diffrn_reflns_limit_k_max 13
_diffrn_reflns_limit_k_min -13
_diffrn_reflns_limit_l_max 18
_diffrn_reflns_limit_l_min -18
_diffrn_reflns_number 22297
_diffrn_reflns_theta_full 25.25
_diffrn_reflns_theta_max 25.25
_diffrn_reflns_theta_min 2.01
_exptl_absorpt_coefficient_mu 0.312
_exptl_absorpt_correction_type none
_exptl_crystal_colour colourless
_exptl_crystal_density_diffrn 1.367
_exptl_crystal_density_method 'not measured'
_exptl_crystal_description block
_exptl_crystal_F_000 767
_exptl_crystal_size_max 0.32
_exptl_crystal_size_mid 0.25
_exptl_crystal_size_min 0.19
_refine_diff_density_max 0.189
_refine_diff_density_min -0.247
_refine_diff_density_rms 0.039
_refine_ls_extinction_method none
_refine_ls_goodness_of_fit_ref 1.005
_refine_ls_hydrogen_treatment constr
_refine_ls_matrix_type full
_refine_ls_number_parameters 476
_refine_ls_number_reflns 6370
_refine_ls_number_restraints 0
_refine_ls_restrained_S_all 1.005
_refine_ls_R_factor_all 0.0790
_refine_ls_R_factor_gt 0.0433
_refine_ls_shift/su_max 0.000
_refine_ls_shift/su_mean 0.000
_refine_ls_structure_factor_coef Fsqd
_refine_ls_weighting_details 'calc w=1/[\s^2^(Fo^2^)+(0.0100P)^2^+0.9000P] where P=(Fo^2^+2Fc^2^)/3'
_refine_ls_weighting_scheme calc
_refine_ls_wR_factor_gt 0.0676
_refine_ls_wR_factor_ref 0.0781
_reflns_number_gt 4095
_reflns_number_total 6370
_reflns_threshold_expression >2sigma(I)
_cod_data_source_file c4qi00028e5.cif
_cod_data_source_block Complex4
_cod_depositor_comments
;
The following automatic conversions were performed:

data item '_symmetry_cell_setting' value 'Triclinic' was changed to
'triclinic' in accordance with the
/home/saulius/struct/COD-crude-data/automatic-downloads/DataCite-retrospective/RSC/depositions/lib/dictionaries/cif_core.dic
dictionary named 'cif_core.dic' version 2.4.2 last updated on
2011-04-26.

Automatic conversion script
Id: cif_fix_values 6909 2019-04-08 15:41:33Z antanas 
;
_cod_original_cell_volume 1790.86(18)
_cod_original_sg_symbol_H-M P-1
_cod_database_code 4348205

loop_
_symmetry_equiv_pos_as_xyz
'x, y, z'
'-x, -y, -z'

loop_
_atom_site_label
_atom_site_type_symbol
_atom_site_fract_x
_atom_site_fract_y
_atom_site_fract_z
_atom_site_U_iso_or_equiv
_atom_site_adp_type
_atom_site_occupancy
_atom_site_symmetry_multiplicity
_atom_site_calc_flag
_atom_site_refinement_flags
Mn1 Mn 0.0000 0.5000 0.0000 0.04148(15) Uani 1 2 d S
S1 S 0.09793(9) 0.19425(7) -0.20293(5) 0.0796(3) Uani 1 1 d .
O1 O 0.57342(18) 0.54937(18) 0.41756(12) 0.0740(6) Uani 1 1 d .
O2 O 0.75873(18) 0.29756(17) 0.26458(11) 0.0733(6) Uani 1 1 d .
O5 O -0.49740(19) 0.98725(18) -0.19231(11) 0.0788(6) Uani 1 1 d .
O6 O -0.32237(19) 0.78658(18) -0.38453(13) 0.0837(6) Uani 1 1 d .
N1 N 0.21254(19) 0.57173(18) 0.07905(12) 0.0487(5) Uani 1 1 d .
N2 N 0.42915(19) 0.58691(19) 0.12541(12) 0.0494(5) Uani 1 1 d .
N3 N 0.66111(19) 0.41691(18) 0.34251(12) 0.0481(5) Uani 1 1 d .
N4 N -0.00529(19) 0.66690(17) -0.06849(12) 0.0469(5) Uani 1 1 d .
N5 N -0.0449(2) 0.84330(18) -0.10605(12) 0.0483(5) Uani 1 1 d .
N6 N -0.41980(19) 0.87488(17) -0.28873(13) 0.0495(5) Uani 1 1 d .
N7 N 0.0726(2) 0.4025(2) -0.10369(13) 0.0565(6) Uani 1 1 d .
C1 C 0.3149(2) 0.5207(2) 0.07546(15) 0.0511(7) Uani 1 1 d .
H1 H 0.3082 0.4465 0.0417 0.061 Uiso 1 1 calc R
C2 C 0.2660(3) 0.6769(2) 0.13462(18) 0.0679(8) Uani 1 1 d .
H2 H 0.2181 0.7333 0.1510 0.081 Uiso 1 1 calc R
C3 C 0.3980(3) 0.6883(3) 0.16287(18) 0.0744(9) Uani 1 1 d .
H3 H 0.4564 0.7530 0.2006 0.089 Uiso 1 1 calc R
C4 C 0.5613(2) 0.5595(3) 0.13161(16) 0.0606(7) Uani 1 1 d .
H4A H 0.6133 0.6242 0.1112 0.073 Uiso 1 1 calc R
H4B H 0.5530 0.4852 0.0924 0.073 Uiso 1 1 calc R
C5 C 0.6349(2) 0.5450(2) 0.22416(15) 0.0596(7) Uani 1 1 d .
H5A H 0.7247 0.5380 0.2242 0.072 Uiso 1 1 calc R
H5B H 0.6390 0.6176 0.2639 0.072 Uiso 1 1 calc R
C6 C 0.5728(2) 0.4357(2) 0.25919(15) 0.0570(7) Uani 1 1 d .
H6A H 0.4890 0.4483 0.2693 0.068 Uiso 1 1 calc R
H6B H 0.5560 0.3641 0.2158 0.068 Uiso 1 1 calc R
C7 C 0.6516(2) 0.4814(2) 0.42079(16) 0.0497(6) Uani 1 1 d .
C8 C 0.7402(2) 0.4615(2) 0.50354(15) 0.0429(6) Uani 1 1 d .
C9 C 0.7284(3) 0.5134(2) 0.58309(17) 0.0579(7) Uani 1 1 d .
H9 H 0.6618 0.5573 0.5847 0.070 Uiso 1 1 calc R
C10 C 0.8164(3) 0.5001(2) 0.66192(17) 0.0651(8) Uani 1 1 d .
H10 H 0.8064 0.5332 0.7158 0.078 Uiso 1 1 calc R
C11 C 0.9160(3) 0.4394(2) 0.66006(17) 0.0619(8) Uani 1 1 d .
H11 H 0.9746 0.4328 0.7129 0.074 Uiso 1 1 calc R
C12 C 0.9327(2) 0.3861(2) 0.57993(16) 0.0488(6) Uani 1 1 d .
C13 C 1.0376(3) 0.3264(2) 0.57392(19) 0.0602(7) Uani 1 1 d .
H13 H 1.0986 0.3190 0.6254 0.072 Uiso 1 1 calc R
C14 C 1.0520(3) 0.2793(2) 0.4949(2) 0.0630(8) Uani 1 1 d .
H14 H 1.1241 0.2431 0.4926 0.076 Uiso 1 1 calc R
C15 C 0.9585(3) 0.2852(2) 0.41691(18) 0.0566(7) Uani 1 1 d .
H15 H 0.9674 0.2506 0.3631 0.068 Uiso 1 1 calc R
C16 C 0.8539(2) 0.3414(2) 0.41910(15) 0.0437(6) Uani 1 1 d .
C17 C 0.8408(2) 0.3956(2) 0.50006(15) 0.0413(6) Uani 1 1 d .
C18 C 0.7575(3) 0.3478(2) 0.33629(16) 0.0499(6) Uani 1 1 d .
C19 C -0.0652(2) 0.7580(2) -0.05483(15) 0.0488(6) Uani 1 1 d .
H19 H -0.1157 0.7625 -0.0142 0.059 Uiso 1 1 calc R
C20 C 0.0558(3) 0.6964(3) -0.13301(17) 0.0607(7) Uani 1 1 d .
H20 H 0.1058 0.6489 -0.1573 0.073 Uiso 1 1 calc R
C21 C 0.0329(3) 0.8043(3) -0.15617(17) 0.0667(8) Uani 1 1 d .
H21 H 0.0641 0.8444 -0.1981 0.080 Uiso 1 1 calc R
C22 C -0.0971(3) 0.9553(2) -0.10766(16) 0.0608(7) Uani 1 1 d .
H22A H -0.0244 1.0236 -0.0973 0.073 Uiso 1 1 calc R
H22B H -0.1397 0.9639 -0.0600 0.073 Uiso 1 1 calc R
C23 C -0.1957(2) 0.9593(2) -0.19438(16) 0.0619(8) Uani 1 1 d .
H23A H -0.2257 1.0361 -0.1917 0.074 Uiso 1 1 calc R
H23B H -0.1521 0.9548 -0.2418 0.074 Uiso 1 1 calc R
C24 C -0.3142(2) 0.8562(2) -0.21476(16) 0.0607(7) Uani 1 1 d .
H24A H -0.2872 0.7803 -0.2294 0.073 Uiso 1 1 calc R
H24B H -0.3476 0.8505 -0.1628 0.073 Uiso 1 1 calc R
C25 C -0.5088(3) 0.9440(2) -0.26840(17) 0.0533(7) Uani 1 1 d .
C26 C -0.6144(2) 0.9615(2) -0.34335(15) 0.0457(6) Uani 1 1 d .
C27 C -0.7073(3) 1.0263(2) -0.32749(18) 0.0615(7) Uani 1 1 d .
H27 H -0.7030 1.0584 -0.2700 0.074 Uiso 1 1 calc R
C28 C -0.8083(3) 1.0441(3) -0.3974(2) 0.0718(8) Uani 1 1 d .
H28 H -0.8707 1.0884 -0.3861 0.086 Uiso 1 1 calc R
C29 C -0.8160(3) 0.9974(2) -0.48142(19) 0.0633(8) Uani 1 1 d .
H29 H -0.8837 1.0105 -0.5271 0.076 Uiso 1 1 calc R
C30 C -0.7237(2) 0.9294(2) -0.50120(16) 0.0494(6) Uani 1 1 d .
C31 C -0.7281(3) 0.8775(2) -0.58691(17) 0.0601(7) Uani 1 1 d .
H31 H -0.7959 0.8867 -0.6341 0.072 Uiso 1 1 calc R
C32 C -0.6356(3) 0.8143(3) -0.60212(17) 0.0639(8) Uani 1 1 d .
H32 H -0.6410 0.7804 -0.6594 0.077 Uiso 1 1 calc R
C33 C -0.5314(3) 0.7993(2) -0.53230(17) 0.0584(7) Uani 1 1 d .
H33 H -0.4678 0.7566 -0.5435 0.070 Uiso 1 1 calc R
C34 C -0.5241(2) 0.8479(2) -0.44753(15) 0.0454(6) Uani 1 1 d .
C35 C -0.6203(2) 0.91261(19) -0.43006(15) 0.0414(6) Uani 1 1 d .
C36 C -0.4145(3) 0.8330(2) -0.37413(17) 0.0540(7) Uani 1 1 d .
C37 C 0.0828(2) 0.3159(2) -0.14483(15) 0.0466(6) Uani 1 1 d .
N8 N 0.4045(5) 0.2360(4) 0.0206(2) 0.1438(16) Uani 1 1 d .
C38 C 0.6148(4) 0.1462(4) 0.0307(3) 0.1396(16) Uani 1 1 d .
H38A H 0.6222 0.0947 0.0761 0.209 Uiso 1 1 calc R
H38B H 0.6917 0.2096 0.0447 0.209 Uiso 1 1 calc R
H38C H 0.6079 0.0992 -0.0249 0.209 Uiso 1 1 calc R
C39 C 0.4985(5) 0.1992(4) 0.0253(2) 0.1005(13) Uani 1 1 d .

loop_
_atom_site_aniso_label
_atom_site_aniso_U_11
_atom_site_aniso_U_22
_atom_site_aniso_U_33
_atom_site_aniso_U_23
_atom_site_aniso_U_13
_atom_site_aniso_U_12
Mn1 0.0418(3) 0.0447(3) 0.0375(3) 0.0038(2) 0.0051(2) 0.0156(3)
S1 0.1136(7) 0.0551(5) 0.0783(5) -0.0012(4) 0.0453(5) 0.0154(5)
O1 0.0667(14) 0.0882(15) 0.0779(13) 0.0210(11) 0.0180(11) 0.0413(12)
O2 0.0882(15) 0.0898(15) 0.0452(11) 0.0065(10) 0.0192(10) 0.0256(12)
O5 0.0918(15) 0.0954(16) 0.0437(11) -0.0017(10) 0.0052(10) 0.0274(12)
O6 0.0689(14) 0.0844(15) 0.0924(15) -0.0109(12) 0.0015(11) 0.0416(12)
N1 0.0439(13) 0.0486(13) 0.0479(12) 0.0012(10) 0.0014(10) 0.0119(11)
N2 0.0396(13) 0.0623(15) 0.0419(12) 0.0121(11) 0.0022(10) 0.0066(11)
N3 0.0438(13) 0.0553(14) 0.0434(12) 0.0153(10) 0.0053(10) 0.0087(11)
N4 0.0484(13) 0.0493(13) 0.0440(12) 0.0097(10) 0.0086(10) 0.0156(11)
N5 0.0544(14) 0.0447(13) 0.0404(12) 0.0124(10) -0.0009(10) 0.0102(11)
N6 0.0493(13) 0.0456(13) 0.0468(12) 0.0095(10) -0.0044(10) 0.0133(11)
N7 0.0646(15) 0.0629(15) 0.0456(13) 0.0053(11) 0.0146(11) 0.0235(12)
C1 0.0464(17) 0.0523(17) 0.0476(15) 0.0013(12) 0.0007(13) 0.0097(14)
C2 0.058(2) 0.0610(19) 0.074(2) -0.0130(15) 0.0044(16) 0.0130(15)
C3 0.060(2) 0.067(2) 0.075(2) -0.0204(16) 0.0002(16) -0.0020(16)
C4 0.0399(16) 0.089(2) 0.0541(16) 0.0294(15) 0.0074(13) 0.0119(15)
C5 0.0417(16) 0.078(2) 0.0546(16) 0.0306(15) 0.0003(13) 0.0045(14)
C6 0.0439(16) 0.0704(19) 0.0509(16) 0.0213(14) 0.0013(13) 0.0032(14)
C7 0.0430(16) 0.0519(17) 0.0557(17) 0.0157(13) 0.0138(13) 0.0069(13)
C8 0.0438(15) 0.0399(14) 0.0458(14) 0.0102(12) 0.0142(12) 0.0040(12)
C9 0.0569(18) 0.0580(18) 0.0628(18) 0.0077(14) 0.0236(15) 0.0103(14)
C10 0.080(2) 0.065(2) 0.0450(16) 0.0012(14) 0.0180(16) 0.0008(17)
C11 0.067(2) 0.0606(19) 0.0482(17) 0.0127(14) 0.0000(14) 0.0011(16)
C12 0.0473(16) 0.0424(15) 0.0519(16) 0.0123(12) 0.0067(13) 0.0003(13)
C13 0.0506(18) 0.0516(17) 0.072(2) 0.0251(15) -0.0006(15) 0.0064(14)
C14 0.0526(18) 0.0531(18) 0.089(2) 0.0260(16) 0.0173(17) 0.0198(14)
C15 0.0641(19) 0.0475(16) 0.0637(18) 0.0141(14) 0.0211(15) 0.0159(14)
C16 0.0463(16) 0.0400(15) 0.0469(15) 0.0150(12) 0.0135(12) 0.0068(12)
C17 0.0416(15) 0.0368(14) 0.0438(14) 0.0114(11) 0.0089(12) 0.0024(12)
C18 0.0567(18) 0.0482(16) 0.0469(16) 0.0148(13) 0.0172(14) 0.0051(14)
C19 0.0546(17) 0.0499(17) 0.0436(14) 0.0130(13) 0.0099(12) 0.0155(14)
C20 0.0636(19) 0.069(2) 0.0545(17) 0.0103(15) 0.0197(15) 0.0179(16)
C21 0.077(2) 0.076(2) 0.0530(17) 0.0226(16) 0.0238(16) 0.0132(17)
C22 0.0704(19) 0.0432(16) 0.0558(16) 0.0104(13) -0.0100(14) 0.0108(14)
C23 0.0647(19) 0.0474(17) 0.0594(17) 0.0185(13) -0.0137(14) 0.0078(14)
C24 0.0592(18) 0.0526(17) 0.0605(17) 0.0201(14) -0.0075(14) 0.0093(14)
C25 0.0567(18) 0.0495(17) 0.0497(16) 0.0079(13) 0.0070(14) 0.0082(14)
C26 0.0467(16) 0.0405(15) 0.0478(15) 0.0066(12) 0.0056(12) 0.0117(12)
C27 0.064(2) 0.0593(18) 0.0603(18) 0.0033(14) 0.0122(15) 0.0191(15)
C28 0.065(2) 0.070(2) 0.084(2) 0.0092(17) 0.0143(18) 0.0298(16)
C29 0.0506(18) 0.0595(19) 0.076(2) 0.0218(16) -0.0010(15) 0.0177(15)
C30 0.0507(17) 0.0439(15) 0.0455(15) 0.0132(12) -0.0003(13) 0.0006(13)
C31 0.0584(19) 0.0602(19) 0.0492(17) 0.0172(14) -0.0034(14) -0.0046(15)
C32 0.073(2) 0.066(2) 0.0412(16) 0.0010(14) 0.0084(15) -0.0081(16)
C33 0.0587(18) 0.0494(17) 0.0636(18) -0.0016(14) 0.0175(15) 0.0037(14)
C34 0.0457(16) 0.0384(14) 0.0455(15) 0.0025(12) 0.0039(12) 0.0026(12)
C35 0.0418(15) 0.0316(13) 0.0463(14) 0.0074(11) 0.0049(12) 0.0022(11)
C36 0.0527(18) 0.0397(16) 0.0633(18) 0.0007(13) 0.0040(15) 0.0114(13)
C37 0.0477(16) 0.0560(17) 0.0395(14) 0.0122(13) 0.0145(12) 0.0122(13)
N8 0.206(5) 0.155(4) 0.118(3) 0.063(2) 0.075(3) 0.093(3)
C38 0.105(3) 0.174(5) 0.130(4) 0.036(3) 0.018(3) 0.009(3)
C39 0.133(4) 0.100(3) 0.074(2) 0.027(2) 0.030(3) 0.023(3)

loop_
_atom_type_symbol
_atom_type_description
_atom_type_scat_dispersion_real
_atom_type_scat_dispersion_imag
_atom_type_scat_source
C C 0.0033 0.0016 'International Tables Vol C Tables 4.2.6.8 and 6.1.1.4'
H H 0.0000 0.0000 'International Tables Vol C Tables 4.2.6.8 and 6.1.1.4'
Mn Mn 0.3368 0.7283 'International Tables Vol C Tables 4.2.6.8 and 6.1.1.4'
N N 0.0061 0.0033 'International Tables Vol C Tables 4.2.6.8 and 6.1.1.4'
O O 0.0106 0.0060 'International Tables Vol C Tables 4.2.6.8 and 6.1.1.4'
S S 0.1246 0.1234 'International Tables Vol C Tables 4.2.6.8 and 6.1.1.4'

loop_
_geom_angle_atom_site_label_1
_geom_angle_atom_site_label_2
_geom_angle_atom_site_label_3
_geom_angle
_geom_angle_site_symmetry_1
_geom_angle_site_symmetry_3
N7 Mn1 N7 180.0 2_565 .
N7 Mn1 N4 92.68(7) 2_565 2_565
N7 Mn1 N4 87.33(7) . 2_565
N7 Mn1 N4 87.33(7) 2_565 .
N7 Mn1 N4 92.67(7) . .
N4 Mn1 N4 180.0 2_565 .
N7 Mn1 N1 89.66(7) 2_565 2_565
N7 Mn1 N1 90.34(7) . 2_565
N4 Mn1 N1 91.88(7) 2_565 2_565
N4 Mn1 N1 88.12(7) . 2_565
N7 Mn1 N1 90.34(7) 2_565 .
N7 Mn1 N1 89.66(7) . .
N4 Mn1 N1 88.12(7) 2_565 .
N4 Mn1 N1 91.88(7) . .
N1 Mn1 N1 180.0 2_565 .
C1 N1 C2 104.0(2) . .
C1 N1 Mn1 126.09(16) . .
C2 N1 Mn1 129.78(18) . .
C1 N2 C3 105.7(2) . .
C1 N2 C4 126.5(2) . .
C3 N2 C4 127.6(2) . .
C18 N3 C7 125.1(2) . .
C18 N3 C6 117.4(2) . .
C7 N3 C6 117.1(2) . .
C19 N4 C20 104.6(2) . .
C19 N4 Mn1 128.29(17) . .
C20 N4 Mn1 127.09(18) . .
C19 N5 C21 106.5(2) . .
C19 N5 C22 126.2(2) . .
C21 N5 C22 127.3(2) . .
C25 N6 C36 125.2(2) . .
C25 N6 C24 117.0(2) . .
C36 N6 C24 117.4(2) . .
C37 N7 Mn1 152.8(2) . .
N1 C1 N2 113.0(2) . .
N1 C1 H1 123.5 . .
N2 C1 H1 123.5 . .
C3 C2 N1 110.7(2) . .
C3 C2 H2 124.7 . .
N1 C2 H2 124.7 . .
C2 C3 N2 106.6(2) . .
C2 C3 H3 126.7 . .
N2 C3 H3 126.7 . .
N2 C4 C5 113.9(2) . .
N2 C4 H4A 108.8 . .
C5 C4 H4A 108.8 . .
N2 C4 H4B 108.8 . .
C5 C4 H4B 108.8 . .
H4A C4 H4B 107.7 . .
C6 C5 C4 114.0(2) . .
C6 C5 H5A 108.7 . .
C4 C5 H5A 108.7 . .
C6 C5 H5B 108.7 . .
C4 C5 H5B 108.7 . .
H5A C5 H5B 107.6 . .
N3 C6 C5 110.43(19) . .
N3 C6 H6A 109.6 . .
C5 C6 H6A 109.6 . .
N3 C6 H6B 109.6 . .
C5 C6 H6B 109.6 . .
H6A C6 H6B 108.1 . .
O1 C7 N3 119.7(2) . .
O1 C7 C8 123.8(2) . .
N3 C7 C8 116.5(2) . .
C9 C8 C17 120.6(2) . .
C9 C8 C7 119.6(2) . .
C17 C8 C7 119.7(2) . .
C8 C9 C10 120.1(3) . .
C8 C9 H9 120.0 . .
C10 C9 H9 120.0 . .
C11 C10 C9 120.4(3) . .
C11 C10 H10 119.8 . .
C9 C10 H10 119.8 . .
C10 C11 C12 121.4(3) . .
C10 C11 H11 119.3 . .
C12 C11 H11 119.3 . .
C11 C12 C13 123.7(3) . .
C11 C12 C17 118.4(2) . .
C13 C12 C17 117.8(2) . .
C14 C13 C12 121.7(3) . .
C14 C13 H13 119.1 . .
C12 C13 H13 119.1 . .
C13 C14 C15 120.1(3) . .
C13 C14 H14 120.0 . .
C15 C14 H14 120.0 . .
C16 C15 C14 120.5(3) . .
C16 C15 H15 119.7 . .
C14 C15 H15 119.7 . .
C15 C16 C17 120.1(2) . .
C15 C16 C18 119.7(2) . .
C17 C16 C18 120.1(2) . .
C8 C17 C16 121.3(2) . .
C8 C17 C12 119.1(2) . .
C16 C17 C12 119.6(2) . .
O2 C18 N3 119.8(2) . .
O2 C18 C16 123.6(2) . .
N3 C18 C16 116.6(2) . .
N4 C19 N5 112.2(2) . .
N4 C19 H19 123.9 . .
N5 C19 H19 123.9 . .
C21 C20 N4 110.1(2) . .
C21 C20 H20 124.9 . .
N4 C20 H20 124.9 . .
C20 C21 N5 106.6(2) . .
C20 C21 H21 126.7 . .
N5 C21 H21 126.7 . .
N5 C22 C23 113.1(2) . .
N5 C22 H22A 109.0 . .
C23 C22 H22A 109.0 . .
N5 C22 H22B 109.0 . .
C23 C22 H22B 109.0 . .
H22A C22 H22B 107.8 . .
C24 C23 C22 112.3(2) . .
C24 C23 H23A 109.1 . .
C22 C23 H23A 109.1 . .
C24 C23 H23B 109.1 . .
C22 C23 H23B 109.1 . .
H23A C23 H23B 107.9 . .
N6 C24 C23 111.39(19) . .
N6 C24 H24A 109.4 . .
C23 C24 H24A 109.4 . .
N6 C24 H24B 109.4 . .
C23 C24 H24B 109.4 . .
H24A C24 H24B 108.0 . .
O5 C25 N6 120.6(2) . .
O5 C25 C26 123.1(2) . .
N6 C25 C26 116.3(2) . .
C27 C26 C35 120.2(2) . .
C27 C26 C25 119.2(2) . .
C35 C26 C25 120.7(2) . .
C26 C27 C28 120.3(3) . .
C26 C27 H27 119.9 . .
C28 C27 H27 119.9 . .
C29 C28 C27 120.5(3) . .
C29 C28 H28 119.8 . .
C27 C28 H28 119.8 . .
C28 C29 C30 121.5(3) . .
C28 C29 H29 119.3 . .
C30 C29 H29 119.3 . .
C31 C30 C29 123.8(2) . .
C31 C30 C35 118.3(2) . .
C29 C30 C35 117.8(2) . .
C32 C31 C30 121.3(2) . .
C32 C31 H31 119.4 . .
C30 C31 H31 119.4 . .
C31 C32 C33 120.8(3) . .
C31 C32 H32 119.6 . .
C33 C32 H32 119.6 . .
C34 C33 C32 119.7(3) . .
C34 C33 H33 120.2 . .
C32 C33 H33 120.2 . .
C33 C34 C35 120.4(2) . .
C33 C34 C36 119.9(2) . .
C35 C34 C36 119.7(2) . .
C26 C35 C34 120.8(2) . .
C26 C35 C30 119.7(2) . .
C34 C35 C30 119.5(2) . .
O6 C36 N6 119.6(2) . .
O6 C36 C34 123.6(2) . .
N6 C36 C34 116.8(2) . .
N7 C37 S1 179.6(3) . .
C39 C38 H38A 109.5 . .
C39 C38 H38B 109.5 . .
H38A C38 H38B 109.5 . .
C39 C38 H38C 109.5 . .
H38A C38 H38C 109.5 . .
H38B C38 H38C 109.5 . .
N8 C39 C38 177.2(5) . .

loop_
_geom_bond_atom_site_label_1
_geom_bond_atom_site_label_2
_geom_bond_distance
_geom_bond_site_symmetry_2
Mn1 N7 2.236(2) 2_565
Mn1 N7 2.236(2) .
Mn1 N4 2.2606(19) 2_565
Mn1 N4 2.2606(19) .
Mn1 N1 2.2758(19) 2_565
Mn1 N1 2.2758(19) .
S1 C37 1.625(3) .
O1 C7 1.214(3) .
O2 C18 1.217(3) .
O5 C25 1.219(3) .
O6 C36 1.217(3) .
N1 C1 1.319(3) .
N1 C2 1.356(3) .
N2 C1 1.338(3) .
N2 C3 1.360(3) .
N2 C4 1.469(3) .
N3 C18 1.398(3) .
N3 C7 1.403(3) .
N3 C6 1.476(3) .
N4 C19 1.319(3) .
N4 C20 1.370(3) .
N5 C19 1.337(3) .
N5 C21 1.365(3) .
N5 C22 1.459(3) .
N6 C25 1.392(3) .
N6 C36 1.399(3) .
N6 C24 1.470(3) .
N7 C37 1.153(3) .
C1 H1 0.9300 .
C2 C3 1.347(3) .
C2 H2 0.9300 .
C3 H3 0.9300 .
C4 C5 1.519(3) .
C4 H4A 0.9700 .
C4 H4B 0.9700 .
C5 C6 1.517(3) .
C5 H5A 0.9700 .
C5 H5B 0.9700 .
C6 H6A 0.9700 .
C6 H6B 0.9700 .
C7 C8 1.475(3) .
C8 C9 1.373(3) .
C8 C17 1.404(3) .
C9 C10 1.402(3) .
C9 H9 0.9300 .
C10 C11 1.353(3) .
C10 H10 0.9300 .
C11 C12 1.407(3) .
C11 H11 0.9300 .
C12 C13 1.409(3) .
C12 C17 1.422(3) .
C13 C14 1.358(3) .
C13 H13 0.9300 .
C14 C15 1.398(3) .
C14 H14 0.9300 .
C15 C16 1.371(3) .
C15 H15 0.9300 .
C16 C17 1.407(3) .
C16 C18 1.470(3) .
C19 H19 0.9300 .
C20 C21 1.346(3) .
C20 H20 0.9300 .
C21 H21 0.9300 .
C22 C23 1.519(3) .
C22 H22A 0.9700 .
C22 H22B 0.9700 .
C23 C24 1.518(3) .
C23 H23A 0.9700 .
C23 H23B 0.9700 .
C24 H24A 0.9700 .
C24 H24B 0.9700 .
C25 C26 1.475(3) .
C26 C27 1.373(3) .
C26 C35 1.405(3) .
C27 C28 1.398(3) .
C27 H27 0.9300 .
C28 C29 1.355(3) .
C28 H28 0.9300 .
C29 C30 1.411(3) .
C29 H29 0.9300 .
C30 C31 1.405(3) .
C30 C35 1.421(3) .
C31 C32 1.355(3) .
C31 H31 0.9300 .
C32 C33 1.407(3) .
C32 H32 0.9300 .
C33 C34 1.373(3) .
C33 H33 0.9300 .
C34 C35 1.410(3) .
C34 C36 1.477(3) .
N8 C39 1.131(5) .
C38 C39 1.445(5) .
C38 H38A 0.9600 .
C38 H38B 0.9600 .
C38 H38C 0.9600 .

loop_
_geom_torsion_atom_site_label_1
_geom_torsion_atom_site_label_2
_geom_torsion_atom_site_label_3
_geom_torsion_atom_site_label_4
_geom_torsion
_geom_torsion_site_symmetry_1
N7 Mn1 N1 C1 154.7(2) 2_565
N7 Mn1 N1 C1 -25.3(2) .
N4 Mn1 N1 C1 62.0(2) 2_565
N4 Mn1 N1 C1 -118.0(2) .
N1 Mn1 N1 C1 135(31) 2_565
N7 Mn1 N1 C2 -30.3(2) 2_565
N7 Mn1 N1 C2 149.7(2) .
N4 Mn1 N1 C2 -123.0(2) 2_565
N4 Mn1 N1 C2 57.0(2) .
N1 Mn1 N1 C2 -50(31) 2_565
N7 Mn1 N4 C19 -15.4(2) 2_565
N7 Mn1 N4 C19 164.6(2) .
N4 Mn1 N4 C19 154(8) 2_565
N1 Mn1 N4 C19 74.4(2) 2_565
N1 Mn1 N4 C19 -105.6(2) .
N7 Mn1 N4 C20 163.4(2) 2_565
N7 Mn1 N4 C20 -16.6(2) .
N4 Mn1 N4 C20 -27(8) 2_565
N1 Mn1 N4 C20 -106.9(2) 2_565
N1 Mn1 N4 C20 73.1(2) .
N7 Mn1 N7 C37 174(11) 2_565
N4 Mn1 N7 C37 28.7(4) 2_565
N4 Mn1 N7 C37 -151.3(4) .
N1 Mn1 N7 C37 -63.2(4) 2_565
N1 Mn1 N7 C37 116.8(4) .
C2 N1 C1 N2 0.2(3) .
Mn1 N1 C1 N2 176.26(14) .
C3 N2 C1 N1 -0.8(3) .
C4 N2 C1 N1 -176.0(2) .
C1 N1 C2 C3 0.5(3) .
Mn1 N1 C2 C3 -175.36(19) .
N1 C2 C3 N2 -1.0(3) .
C1 N2 C3 C2 1.0(3) .
C4 N2 C3 C2 176.1(2) .
C1 N2 C4 C5 -120.6(3) .
C3 N2 C4 C5 65.3(3) .
N2 C4 C5 C6 66.1(3) .
C18 N3 C6 C5 -86.5(3) .
C7 N3 C6 C5 86.3(3) .
C4 C5 C6 N3 170.8(2) .
C18 N3 C7 O1 171.8(2) .
C6 N3 C7 O1 -0.4(3) .
C18 N3 C7 C8 -8.0(3) .
C6 N3 C7 C8 179.89(19) .
O1 C7 C8 C9 5.9(4) .
N3 C7 C8 C9 -174.4(2) .
O1 C7 C8 C17 -170.5(2) .
N3 C7 C8 C17 9.2(3) .
C17 C8 C9 C10 -0.4(4) .
C7 C8 C9 C10 -176.8(2) .
C8 C9 C10 C11 2.0(4) .
C9 C10 C11 C12 -1.3(4) .
C10 C11 C12 C13 177.3(2) .
C10 C11 C12 C17 -1.0(4) .
C11 C12 C13 C14 -178.0(2) .
C17 C12 C13 C14 0.2(4) .
C12 C13 C14 C15 -2.5(4) .
C13 C14 C15 C16 1.9(4) .
C14 C15 C16 C17 1.0(4) .
C14 C15 C16 C18 179.4(2) .
C9 C8 C17 C16 179.7(2) .
C7 C8 C17 C16 -3.9(3) .
C9 C8 C17 C12 -1.8(3) .
C7 C8 C17 C12 174.5(2) .
C15 C16 C17 C8 175.2(2) .
C18 C16 C17 C8 -3.2(3) .
C15 C16 C17 C12 -3.3(3) .
C18 C16 C17 C12 178.4(2) .
C11 C12 C17 C8 2.5(3) .
C13 C12 C17 C8 -175.9(2) .
C11 C12 C17 C16 -179.0(2) .
C13 C12 C17 C16 2.6(3) .
C7 N3 C18 O2 -178.3(2) .
C6 N3 C18 O2 -6.1(3) .
C7 N3 C18 C16 1.2(3) .
C6 N3 C18 C16 173.30(19) .
C15 C16 C18 O2 5.7(4) .
C17 C16 C18 O2 -175.9(2) .
C15 C16 C18 N3 -173.7(2) .
C17 C16 C18 N3 4.7(3) .
C20 N4 C19 N5 -0.5(3) .
Mn1 N4 C19 N5 178.54(14) .
C21 N5 C19 N4 0.2(3) .
C22 N5 C19 N4 179.8(2) .
C19 N4 C20 C21 0.6(3) .
Mn1 N4 C20 C21 -178.41(17) .
N4 C20 C21 N5 -0.5(3) .
C19 N5 C21 C20 0.2(3) .
C22 N5 C21 C20 -179.4(2) .
C19 N5 C22 C23 -113.8(3) .
C21 N5 C22 C23 65.8(3) .
N5 C22 C23 C24 59.7(3) .
C25 N6 C24 C23 -86.6(3) .
C36 N6 C24 C23 86.8(3) .
C22 C23 C24 N6 168.7(2) .
C36 N6 C25 O5 -172.2(2) .
C24 N6 C25 O5 0.7(3) .
C36 N6 C25 C26 7.3(3) .
C24 N6 C25 C26 -179.8(2) .
O5 C25 C26 C27 -2.0(4) .
N6 C25 C26 C27 178.4(2) .
O5 C25 C26 C35 178.0(2) .
N6 C25 C26 C35 -1.6(3) .
C35 C26 C27 C28 0.0(4) .
C25 C26 C27 C28 180.0(2) .
C26 C27 C28 C29 0.2(4) .
C27 C28 C29 C30 0.3(4) .
C28 C29 C30 C31 179.1(3) .
C28 C29 C30 C35 -1.0(4) .
C29 C30 C31 C32 179.1(2) .
C35 C30 C31 C32 -0.8(4) .
C30 C31 C32 C33 -0.4(4) .
C31 C32 C33 C34 0.8(4) .
C32 C33 C34 C35 0.1(4) .
C32 C33 C34 C36 -179.6(2) .
C27 C26 C35 C34 178.7(2) .
C25 C26 C35 C34 -1.3(3) .
C27 C26 C35 C30 -0.7(3) .
C25 C26 C35 C30 179.3(2) .
C33 C34 C35 C26 179.2(2) .
C36 C34 C35 C26 -1.0(3) .
C33 C34 C35 C30 -1.3(3) .
C36 C34 C35 C30 178.4(2) .
C31 C30 C35 C26 -178.9(2) .
C29 C30 C35 C26 1.2(3) .
C31 C30 C35 C34 1.7(3) .
C29 C30 C35 C34 -178.3(2) .
C25 N6 C36 O6 170.7(2) .
C24 N6 C36 O6 -2.2(3) .
C25 N6 C36 C34 -9.6(3) .
C24 N6 C36 C34 177.6(2) .
C33 C34 C36 O6 5.5(4) .
C35 C34 C36 O6 -174.2(2) .
C33 C34 C36 N6 -174.2(2) .
C35 C34 C36 N6 6.1(3) .
Mn1 N7 C37 S1 -158(100) .
